data_1001341
loop_
_publ_author_name
'Cousson, A'
'Abazli, H'
'Jove, J'
'Gasperin, M'

_publ_section_title
;
Synthese et etude structurale des composes Co Np~2~ F~10~ (H~2~ O)~8~
et Cu Np~2~ F~10~ (H~2~ O)~6~
;
_journal_coden_ASTM JCOMAH
_journal_name_full 'Journal of the Less-Common Metals'
_journal_page_first 155
_journal_page_last 168
_journal_paper_doi 10.1016/0022-5088(85)90115-8
_journal_volume 109
_journal_year 1985
_chemical_formula_structural 'Cu Np2 F10 (H2 O)6'
_chemical_formula_sum 'Cu F10 H12 Np2 O6'
_chemical_name_systematic 'Copper dineptunium decafluoride hexahydrate'
_space_group_IT_number 13
_symmetry_cell_setting monoclinic
_symmetry_Int_Tables_number 13
_symmetry_space_group_name_Hall '-P 2yc'
_symmetry_space_group_name_H-M 'P 1 2/c 1'
_cell_angle_alpha 90
_cell_angle_beta 96.63
_cell_angle_gamma 90
_cell_formula_units_Z 2
_cell_length_a 19.043(4)
_cell_length_b 7.128(2)
_cell_length_c 8.593(2)
_cell_volume 1158.6
_refine_ls_R_factor_all 0.029
_cod_original_formula_sum 'H12 Cu F10 Np2 O6'
_cod_database_code 1001341

loop_
_symmetry_equiv_pos_as_xyz
x,y,z
-x,y,1/2-z
-x,-y,-z
x,-y,1/2+z

loop_
_atom_site_label
_atom_site_type_symbol
_atom_site_symmetry_multiplicity
_atom_site_Wyckoff_symbol
_atom_site_fract_x
_atom_site_fract_y
_atom_site_fract_z
_atom_site_occupancy
_atom_site_attached_hydrogens
_atom_site_calc_flag
Np1 Np4+ 4 g 0.21968(1) 0.09221(2) 0.31504(1) 1. 0 d
Cu1 Cu2+ 2 d 0. 0.5 0. 1. 0 d
F1 F1- 4 g 0.8101(1) 0.3233(3) 0.01400(3) 1. 0 d
F2 F1- 4 g 0.2013(1) 0.0448(3) 0.05167(3) 1. 0 d
F3 F1- 4 g 0.1854(1) 0.3894(3) 0.18798(3) 1. 0 d
F4 F1- 4 g 0.8962(1) 0.0885(4) 0.21719(4) 1. 0 d
F5 F1- 4 g 0.3070(1) 0.2754(3) 0.22427(3) 1. 0 d
O1 O2- 2 a 0. 0. 0. 1. 2 d
O2 O2- 4 g 0.4218(2) 0.1628(7) 0.05022(4) 1. 2 d
O3 O2- 4 g 0.5654(2) 0.1804(6) 0.10594(4) 1. 2 d
O4 O2- 2 e 0. 0.3451(6) 0.25 1. 2 d

loop_
_atom_type_symbol
_atom_type_oxidation_number
Np4+ 4.000
Cu2+ 2.000
F1- -1.000
O2- -2.000
H1+ 1.000
